data_8102769
loop_
_publ_author_name
'Yan-Jun Hou'
'Wen-Yi Chu'
'Jun Sui'
'Zhi-Zhong Sun'

_publ_section_title
;
 Crystal structure of N,N-dimethyl-2-sulfamoylnicotinamide, C8H11N3O3S
;
_journal_issue 3
_journal_name_full 'Zeitschrift f\"ur Kristallographie - New Crystal Structures'
_journal_page_first 509
_journal_volume 225
_journal_year 2010
_chemical_formula_moiety 'C8 H11 N3 O3 S'
_chemical_formula_sum 'C8 H11 N3 O3 S'
_chemical_formula_weight 229.26
_chemical_name_systematic
; 
 N,N-dimethyl-2-sulfamoylnicotinamide 
;
_space_group_IT_number 2
_symmetry_cell_setting triclinic
_symmetry_space_group_name_Hall '-P 1'
_symmetry_space_group_name_H-M 'P -1'
_atom_sites_solution_hydrogens geom
_atom_sites_solution_primary direct
_atom_sites_solution_secondary difmap
_audit_creation_method SHELXL-97
_cell_angle_alpha 91.2600(10)
_cell_angle_beta 90.9180(10)
_cell_angle_gamma 112.6590(10)
_cell_formula_units_Z 2
_cell_length_a 7.8191(10)
_cell_length_b 8.0420(10)
_cell_length_c 9.5511(12)
_cell_measurement_reflns_used 1631
_cell_measurement_temperature 273(2)
_cell_measurement_theta_max 25.72
_cell_measurement_theta_min 2.75
_cell_volume 553.90(12)
_computing_cell_refinement SAINT
_computing_data_collection APEX2
_computing_data_reduction SAINT
_computing_molecular_graphics SHELXTL[3]
_computing_structure_refinement SHELXL97
_computing_structure_solution SHELXS97
_diffrn_ambient_temperature 273(2)
_diffrn_measured_fraction_theta_full 0.987
_diffrn_measured_fraction_theta_max 0.987
_diffrn_measurement_device_type 'CCD area detector'
_diffrn_measurement_method 'phi and omega scans'
_diffrn_radiation_monochromator graphite
_diffrn_radiation_source 'fine-focus sealed tube'
_diffrn_radiation_type MoK\a
_diffrn_radiation_wavelength 0.71073
_diffrn_reflns_av_R_equivalents 0.0174
_diffrn_reflns_av_sigmaI/netI 0.0253
_diffrn_reflns_limit_h_max 9
_diffrn_reflns_limit_h_min -9
_diffrn_reflns_limit_k_max 9
_diffrn_reflns_limit_k_min -9
_diffrn_reflns_limit_l_max 11
_diffrn_reflns_limit_l_min -11
_diffrn_reflns_number 3716
_diffrn_reflns_theta_full 25.10
_diffrn_reflns_theta_max 25.10
_diffrn_reflns_theta_min 2.75
_exptl_absorpt_coefficient_mu 0.284
_exptl_absorpt_correction_T_max 0.9506
_exptl_absorpt_correction_T_min 0.9196
_exptl_absorpt_correction_type multi-scan
_exptl_absorpt_process_details '(SADABS; Sheldrick, 1996)'
_exptl_crystal_colour colorless
_exptl_crystal_density_diffrn 1.375
_exptl_crystal_density_method 'not measured'
_exptl_crystal_description block
_exptl_crystal_F_000 240
_exptl_crystal_size_max 0.30
_exptl_crystal_size_mid 0.20
_exptl_crystal_size_min 0.18
_refine_diff_density_max 0.239
_refine_diff_density_min -0.302
_refine_diff_density_rms 0.050
_refine_ls_extinction_method none
_refine_ls_goodness_of_fit_ref 1.060
_refine_ls_hydrogen_treatment mixed
_refine_ls_matrix_type full
_refine_ls_number_parameters 146
_refine_ls_number_reflns 1959
_refine_ls_number_restraints 0
_refine_ls_restrained_S_all 1.060
_refine_ls_R_factor_all 0.0450
_refine_ls_R_factor_gt 0.0379
_refine_ls_shift/su_max 0.001
_refine_ls_shift/su_mean 0.000
_refine_ls_structure_factor_coef Fsqd
_refine_ls_weighting_details 'calc w=1/[\s^2^(Fo^2^)+(0.0513P)^2^+0.1959P] where P=(Fo^2^+2Fc^2^)/3'
_refine_ls_weighting_scheme calc
_refine_ls_wR_factor_gt 0.0962
_refine_ls_wR_factor_ref 0.1037
_reflns_number_gt 1692
_reflns_number_total 1959
_reflns_threshold_expression >2sigma(I)
_cod_data_source_file 1267-3066.cff
_cod_data_source_block 100304-6
_cod_depositor_comments
;
The following automatic conversions were performed:
'_symmetry_cell_setting' value 'Triclinic' changed to 'triclinic'
according to '/home/saulius/struct/CIF-dictionaries/cif_core.dic'
dictionary named 'cif_core.dic' version 2.4.1 from 2010-06-29.

Automatic conversion script
Id: cif_fix_enum 1555 2011-01-17 13:19:09Z saulius 
;
_cod_database_code 8102769

loop_
_symmetry_equiv_pos_as_xyz
'x, y, z'
'-x, -y, -z'

loop_
_atom_site_label
_atom_site_type_symbol
_atom_site_fract_x
_atom_site_fract_y
_atom_site_fract_z
_atom_site_U_iso_or_equiv
_atom_site_adp_type
_atom_site_occupancy
_atom_site_symmetry_multiplicity
_atom_site_calc_flag
_atom_site_refinement_flags
_atom_site_disorder_assembly
_atom_site_disorder_group
S1 S 0.29306(7) 0.35037(6) 0.80978(6) 0.04080(19) Uani 1 1 d . . .
N1 N 0.6126(2) 0.3226(2) 0.85710(19) 0.0430(4) Uani 1 1 d . . .
O1 O 0.0651(2) -0.0816(2) 0.87375(16) 0.0559(4) Uani 1 1 d . . .
C5 C 0.4380(3) 0.2239(2) 0.82009(19) 0.0335(4) Uani 1 1 d . . .
C4 C 0.3689(3) 0.0387(2) 0.79178(19) 0.0349(4) Uani 1 1 d . . .
N3 N 0.2048(3) 0.3470(3) 0.9582(2) 0.0454(5) Uani 1 1 d . . .
C6 C 0.1648(3) -0.0749(3) 0.7741(2) 0.0402(5) Uani 1 1 d . . .
N2 N 0.1042(3) -0.1706(2) 0.65523(19) 0.0535(5) Uani 1 1 d . . .
O2 O 0.1487(2) 0.2570(2) 0.71000(17) 0.0631(5) Uani 1 1 d . . .
C3 C 0.4960(3) -0.0436(3) 0.8011(2) 0.0446(5) Uani 1 1 d . . .
H3 H 0.4577 -0.1668 0.7823 0.054 Uiso 1 1 calc R . .
O3 O 0.4126(2) 0.5323(2) 0.7865(2) 0.0640(5) Uani 1 1 d . . .
C1 C 0.7294(3) 0.2382(3) 0.8666(2) 0.0507(6) Uani 1 1 d . . .
H1 H 0.8519 0.3055 0.8939 0.061 Uiso 1 1 calc R . .
C2 C 0.6780(3) 0.0574(3) 0.8381(2) 0.0499(6) Uani 1 1 d . . .
H2 H 0.7644 0.0042 0.8437 0.060 Uiso 1 1 calc R . .
C7 C 0.2145(4) -0.1477(5) 0.5308(3) 0.0921(11) Uani 1 1 d . . .
H7A H 0.3184 -0.0343 0.5380 0.138 Uiso 1 1 calc R . .
H7B H 0.1397 -0.1498 0.4495 0.138 Uiso 1 1 calc R . .
H7C H 0.2581 -0.2438 0.5226 0.138 Uiso 1 1 calc R . .
C8 C -0.0893(4) -0.2976(4) 0.6439(3) 0.0879(10) Uani 1 1 d . . .
H8A H -0.0998 -0.4111 0.6808 0.132 Uiso 1 1 calc R . .
H8B H -0.1295 -0.3145 0.5472 0.132 Uiso 1 1 calc R . .
H8C H -0.1653 -0.2504 0.6961 0.132 Uiso 1 1 calc R . .
H3NA H 0.139(4) 0.248(4) 0.982(3) 0.066(9) Uiso 1 1 d . . .
H3NB H 0.280(4) 0.420(4) 1.019(3) 0.057(7) Uiso 1 1 d . . .

loop_
_atom_site_aniso_label
_atom_site_aniso_U_11
_atom_site_aniso_U_22
_atom_site_aniso_U_33
_atom_site_aniso_U_23
_atom_site_aniso_U_13
_atom_site_aniso_U_12
S1 0.0397(3) 0.0334(3) 0.0516(3) 0.0023(2) -0.0008(2) 0.0167(2)
N1 0.0339(9) 0.0392(10) 0.0530(10) -0.0052(8) -0.0017(8) 0.0113(7)
O1 0.0450(9) 0.0616(10) 0.0470(9) -0.0071(7) 0.0099(7) 0.0052(7)
C5 0.0343(10) 0.0313(10) 0.0351(10) 0.0001(8) 0.0015(8) 0.0130(8)
C4 0.0395(10) 0.0321(10) 0.0322(10) 0.0004(8) 0.0032(8) 0.0128(8)
N3 0.0342(10) 0.0397(11) 0.0592(12) -0.0052(10) 0.0061(9) 0.0110(8)
C6 0.0441(11) 0.0322(10) 0.0390(11) -0.0021(8) 0.0029(9) 0.0088(9)
N2 0.0506(11) 0.0469(11) 0.0447(10) -0.0106(8) 0.0056(8) -0.0009(9)
O2 0.0629(10) 0.0714(11) 0.0637(11) -0.0100(9) -0.0250(9) 0.0374(9)
C3 0.0581(13) 0.0361(11) 0.0445(12) -0.0003(9) 0.0065(10) 0.0235(10)
O3 0.0651(10) 0.0354(8) 0.0955(13) 0.0191(8) 0.0236(10) 0.0219(8)
C1 0.0347(11) 0.0582(14) 0.0597(14) -0.0038(11) -0.0025(10) 0.0189(10)
C2 0.0512(13) 0.0592(14) 0.0523(13) 0.0020(11) 0.0020(10) 0.0357(11)
C7 0.0731(19) 0.121(3) 0.0505(16) -0.0292(17) 0.0111(14) 0.0041(18)
C8 0.0663(18) 0.080(2) 0.0732(19) -0.0222(15) 0.0003(15) -0.0193(15)

loop_
_atom_type_symbol
_atom_type_description
_atom_type_scat_dispersion_real
_atom_type_scat_dispersion_imag
_atom_type_scat_source
C C 0.0033 0.0016 'International Tables Vol C Tables 4.2.6.8 and 6.1.1.4'
H H 0.0000 0.0000 'International Tables Vol C Tables 4.2.6.8 and 6.1.1.4'
N N 0.0061 0.0033 'International Tables Vol C Tables 4.2.6.8 and 6.1.1.4'
O O 0.0106 0.0060 'International Tables Vol C Tables 4.2.6.8 and 6.1.1.4'
S S 0.1246 0.1234 'International Tables Vol C Tables 4.2.6.8 and 6.1.1.4'

loop_
_geom_angle_atom_site_label_1
_geom_angle_atom_site_label_2
_geom_angle_atom_site_label_3
_geom_angle
_geom_angle_site_symmetry_1
_geom_angle_site_symmetry_3
_geom_angle_publ_flag
O2 S1 O3 119.47(11) . . ?
O2 S1 N3 108.76(11) . . ?
O3 S1 N3 107.29(11) . . ?
O2 S1 C5 106.47(9) . . ?
O3 S1 C5 106.56(9) . . ?
N3 S1 C5 107.77(10) . . ?
C5 N1 C1 117.41(17) . . ?
N1 C5 C4 124.36(17) . . ?
N1 C5 S1 113.81(14) . . ?
C4 C5 S1 121.82(14) . . ?
C3 C4 C5 116.36(17) . . ?
C3 C4 C6 119.99(17) . . ?
C5 C4 C6 122.98(17) . . ?
S1 N3 H3NA 114.6(19) . . ?
S1 N3 H3NB 113.3(17) . . ?
H3NA N3 H3NB 119(2) . . ?
O1 C6 N2 123.53(19) . . ?
O1 C6 C4 117.90(17) . . ?
N2 C6 C4 118.44(18) . . ?
C6 N2 C7 124.0(2) . . ?
C6 N2 C8 118.7(2) . . ?
C7 N2 C8 117.2(2) . . ?
C2 C3 C4 119.94(19) . . ?
C2 C3 H3 120.0 . . ?
C4 C3 H3 120.0 . . ?
N1 C1 C2 123.35(19) . . ?
N1 C1 H1 118.3 . . ?
C2 C1 H1 118.3 . . ?
C1 C2 C3 118.55(19) . . ?
C1 C2 H2 120.7 . . ?
C3 C2 H2 120.7 . . ?
N2 C7 H7A 109.5 . . ?
N2 C7 H7B 109.5 . . ?
H7A C7 H7B 109.5 . . ?
N2 C7 H7C 109.5 . . ?
H7A C7 H7C 109.5 . . ?
H7B C7 H7C 109.5 . . ?
N2 C8 H8A 109.5 . . ?
N2 C8 H8B 109.5 . . ?
H8A C8 H8B 109.5 . . ?
N2 C8 H8C 109.5 . . ?
H8A C8 H8C 109.5 . . ?
H8B C8 H8C 109.5 . . ?

loop_
_geom_bond_atom_site_label_1
_geom_bond_atom_site_label_2
_geom_bond_distance
_geom_bond_site_symmetry_2
_geom_bond_publ_flag
S1 O2 1.4239(16) . ?
S1 O3 1.4250(16) . ?
S1 N3 1.583(2) . ?
S1 C5 1.7940(19) . ?
N1 C5 1.325(2) . ?
N1 C1 1.334(3) . ?
O1 C6 1.228(2) . ?
C5 C4 1.393(3) . ?
C4 C3 1.393(3) . ?
C4 C6 1.507(3) . ?
N3 H3NA 0.80(3) . ?
N3 H3NB 0.86(3) . ?
C6 N2 1.331(3) . ?
N2 C7 1.453(3) . ?
N2 C8 1.463(3) . ?
C3 C2 1.375(3) . ?
C3 H3 0.9300 . ?
C1 C2 1.371(3) . ?
C1 H1 0.9300 . ?
C2 H2 0.9300 . ?
C7 H7A 0.9600 . ?
C7 H7B 0.9600 . ?
C7 H7C 0.9600 . ?
C8 H8A 0.9600 . ?
C8 H8B 0.9600 . ?
C8 H8C 0.9600 . ?

loop_
_geom_hbond_atom_site_label_D
_geom_hbond_atom_site_label_H
_geom_hbond_atom_site_label_A
_geom_hbond_distance_DH
_geom_hbond_distance_HA
_geom_hbond_distance_DA
_geom_hbond_angle_DHA
_geom_hbond_site_symmetry_A
N3 H3NA O1 0.80(3) 2.17(3) 2.894(3) 149(3) 2_557
N3 H3NB N1 0.86(3) 2.22(3) 3.000(3) 152(2) 2_667
C3 H3 O3 0.93 2.31 3.215(2) 164.9 1_545
C7 H7B O2 0.96 2.55 3.450(3) 156.9 2_556
C8 H8B O2 0.96 2.52 3.444(4) 160.8 2_556

loop_
_geom_torsion_atom_site_label_1
_geom_torsion_atom_site_label_2
_geom_torsion_atom_site_label_3
_geom_torsion_atom_site_label_4
_geom_torsion
_geom_torsion_site_symmetry_1
_geom_torsion_site_symmetry_2
_geom_torsion_site_symmetry_3
_geom_torsion_site_symmetry_4
_geom_torsion_publ_flag
C1 N1 C5 C4 0.6(3) . . . . ?
C1 N1 C5 S1 -179.75(16) . . . . ?
O2 S1 C5 N1 152.50(16) . . . . ?
O3 S1 C5 N1 23.94(18) . . . . ?
N3 S1 C5 N1 -90.95(17) . . . . ?
O2 S1 C5 C4 -27.79(19) . . . . ?
O3 S1 C5 C4 -156.35(17) . . . . ?
N3 S1 C5 C4 88.76(18) . . . . ?
N1 C5 C4 C3 -1.4(3) . . . . ?
S1 C5 C4 C3 178.96(15) . . . . ?
N1 C5 C4 C6 169.24(18) . . . . ?
S1 C5 C4 C6 -10.4(3) . . . . ?
C3 C4 C6 O1 109.3(2) . . . . ?
C5 C4 C6 O1 -61.0(3) . . . . ?
C3 C4 C6 N2 -66.8(3) . . . . ?
C5 C4 C6 N2 122.9(2) . . . . ?
O1 C6 N2 C7 172.1(3) . . . . ?
C4 C6 N2 C7 -12.1(4) . . . . ?
O1 C6 N2 C8 -3.1(4) . . . . ?
C4 C6 N2 C8 172.7(2) . . . . ?
C5 C4 C3 C2 0.7(3) . . . . ?
C6 C4 C3 C2 -170.23(19) . . . . ?
C5 N1 C1 C2 1.0(3) . . . . ?
N1 C1 C2 C3 -1.6(4) . . . . ?
C4 C3 C2 C1 0.7(3) . . . . ?

loop_
_cod_related_entry_id
_cod_related_entry_database
_cod_related_entry_code
1 ChemSpider 15615125
